data_1538563
loop_
_publ_author_name
'Jacobs, H.'
'Schardey, A.'

_publ_section_title
;
 Ein ungewoehnliches H-Brueckenbindungssystem in Rubidiumhydroxiddihydrat,
 Rb O H (H2 O)2
;
_journal_name_full 'Zeitschrift fuer Anorganische und Allgemeine Chemie'
_journal_page_first 34
_journal_page_last 40
_journal_volume 565
_journal_year 1988
_chemical_formula_sum 'H5 O3 Rb'
_chemical_name_systematic 'Rb O H (H2 O)2'
_space_group_IT_number 141
_symmetry_space_group_name_Hall 'I 4bw 2bw -1bw'
_symmetry_space_group_name_H-M 'I 41/a m d :1'
_cell_angle_alpha 90
_cell_angle_beta 90
_cell_angle_gamma 90
_cell_formula_units_Z 8
_cell_length_a 7.349
_cell_length_b 7.349
_cell_length_c 13.872
_cell_volume 749.196
_citation_journal_id_ASTM ZAACAB
_cod_data_source_file Jacobs_ZAACAB_1988_1948.cif
_cod_data_source_block H5O3Rb1
_cod_original_cell_volume 749.1962
_cod_original_sg_symbol_Hall '-I 4bd 2 (x+1/2,y+1/4,z+1/8)'
_cod_original_formula_sum 'H5 O3 Rb1'
_cod_database_code 1538563

loop_
_symmetry_equiv_pos_as_xyz
x,y,z
-y,x+1/2,z+1/4
-x+1/2,-y+1/2,z+1/2
y+1/2,-x,z+3/4
x,-y+1/2,-z+1/4
y+1/2,x+1/2,-z+1/2
-x+1/2,y,-z+3/4
-y,-x,-z
-x,-y+1/2,-z+1/4
y,-x,-z
x-1/2,y,-z-1/4
-y-1/2,x+1/2,-z-1/2
-x,y,z
-y-1/2,-x,z-1/4
x-1/2,-y+1/2,z-1/2
y,x+1/2,z+1/4
x+1/2,y+1/2,z+1/2
-y+1/2,x+1,z+3/4
-x+1,-y+1,z+1
y+1,-x+1/2,z+5/4
x+1/2,-y+1,-z+3/4
y+1,x+1,-z+1
-x+1,y+1/2,-z+5/4
-y+1/2,-x+1/2,-z+1/2
-x+1/2,-y+1,-z+3/4
y+1/2,-x+1/2,-z+1/2
x,y+1/2,-z+1/4
-y,x+1,-z
-x+1/2,y+1/2,z+1/2
-y,-x+1/2,z+1/4
x,-y+1,z
y+1/2,x+1,z+3/4

loop_
_atom_site_label
_atom_site_type_symbol
_atom_site_fract_x
_atom_site_fract_y
_atom_site_fract_z
_atom_site_occupancy
_atom_site_U_iso_or_equiv
Rb1 Rb+1 0 0 0.1329 1 0.0
O2 O-2 0 0.834 0.634 0.5 0.0
O1 O-2 0.2316 0.2316 0 1 0.0
H1 H+1 0.331 0.25 0.042 1 0.0
